data_9004922
loop_
_publ_author_name
'Orlandi, P.'
'Meerschaut, A.'
'Moelo, Y.'
'Palvadeau, P.'
'Leone, P.'

_publ_section_title
;Lead-antimony sulfosalts from Tuscany (Italy). VIII. Rouxelite,
 Cu2HgPb22Sb28S64(O,S)2, A new sulfosalt from Buca Della Vena mine, Apuan
 Alps: definition and crystal structure Locality: Buca Della Vena mine, Apuan
 Alps
;
_journal_name_full 'The Canadian Mineralogist'
_journal_page_first 919
_journal_page_last 933
_journal_paper_doi 10.2113/gscanmin.43.3.919
_journal_volume 43
_journal_year 2005
_chemical_compound_source 'Buca Della Vena mine, Apuan Alps'
_chemical_formula_sum 'Cu2 Hg O1.34 Pb22.612 S64.66 Sb27.388'
_chemical_name_mineral Rouxelite
_space_group_IT_number 12
_symmetry_space_group_name_Hall '-C 2y'
_symmetry_space_group_name_H-M 'C 1 2/m 1'
_cell_angle_alpha 90
_cell_angle_beta 117.35
_cell_angle_gamma 90
_cell_length_a 43.113
_cell_length_b 4.0591
_cell_length_c 37.874
_cell_formula_units_Z 2
_cell_volume 5887.055
_database_code_amcsd 0006020
_exptl_crystal_density_diffrn 5.891
_cod_original_formula_sum 'Hg Cu2 Pb22.612 Sb27.388 S64.66 O1.34'
_cod_database_code 9004922

loop_
_space_group_symop_operation_xyz
x,y,z
1/2+x,1/2+y,z
x,-y,z
1/2+x,1/2-y,z
-x,y,-z
1/2-x,1/2+y,-z
-x,-y,-z
1/2-x,1/2-y,-z

loop_
_atom_site_aniso_label
_atom_site_aniso_U_11
_atom_site_aniso_U_22
_atom_site_aniso_U_33
_atom_site_aniso_U_12
_atom_site_aniso_U_13
_atom_site_aniso_U_23
Hg 0.03600 0.03100 0.02900 0.00000 0.01300 0.00000
Pb1 0.03000 0.02000 0.03400 0.00000 0.01200 0.00000
Pb2 0.02600 0.02200 0.03600 0.00000 0.01400 0.00000
Pb3 0.04000 0.02900 0.03400 0.00000 0.01800 0.00000
Pb4 0.03200 0.02500 0.04800 0.00000 0.02300 0.00000
Pb5 0.02800 0.03700 0.04000 0.00000 0.01400 0.00000
Pb6 0.03600 0.02900 0.03800 0.00000 0.01500 0.00000
Pb7 0.02500 0.02800 0.03600 0.00000 0.01500 0.00000
Pb8 0.02500 0.03600 0.03800 0.00000 0.01500 0.00000
Pb9 0.04200 0.03000 0.03700 0.00000 0.02300 0.00000
Sb1 0.02100 0.03300 0.02700 0.00000 0.00900 0.00000
Sb2 0.03500 0.02800 0.03200 0.00000 0.01100 0.00000
Sb3 0.02900 0.02700 0.02200 0.00000 0.01000 0.00000
Sb4 0.03000 0.03000 0.03100 0.00000 0.01400 0.00000
Sb5 0.02400 0.05300 0.02000 0.00000 0.01000 0.00000
Sb6 0.01100 0.02200 0.03200 0.00000 0.01100 0.00000
Sb7 0.04600 0.03000 0.08100 0.00000 0.04900 0.00000
Sb8 0.03400 0.04000 0.03600 0.00000 0.02300 0.00000
Sb9 0.02900 0.04000 0.04000 -0.00300 0.01500 -0.01000
Sb10 0.02400 0.04400 0.08400 0.00000 0.00400 0.00000
Sb11 0.03400 0.03400 0.06400 0.00000 0.00100 0.00000
Sb12 0.02900 0.05800 0.03400 0.00000 0.01300 0.00000
Pb13 0.04200 0.05900 0.06000 0.00000 0.03200 0.00000
Sb13 0.04200 0.05900 0.06000 0.00000 0.03200 0.00000

loop_
_atom_site_label
_atom_site_fract_x
_atom_site_fract_y
_atom_site_fract_z
_atom_site_occupancy
_atom_site_U_iso_or_equiv
Hg 0.00000 0.00000 0.00000 1.00000 0.03200
Cu 0.07920 0.00000 0.17190 1.00000 0.03000
Pb1 0.48600 0.00000 0.09260 1.00000 0.02900
Pb2 0.38530 0.00000 0.09140 1.00000 0.02800
Pb3 0.29420 0.00000 0.09920 1.00000 0.03400
Pb4 0.26070 0.00000 0.19230 1.00000 0.03300
Pb5 0.15660 0.00000 0.18580 1.00000 0.03500
Pb6 0.24660 0.00000 0.30510 1.00000 0.03500
Pb7 0.31490 0.00000 0.42780 1.00000 0.02900
Pb8 0.39680 0.00000 0.55000 1.00000 0.03300
Pb9 0.52080 0.00000 0.31870 1.00000 0.03400
Sb1 0.09770 0.00000 0.99550 1.00000 0.02800
Sb2 0.19710 0.00000 0.00280 1.00000 0.03300
Sb3 0.17790 0.50000 0.09570 1.00000 0.02600
Sb4 0.07990 0.50000 0.08510 1.00000 0.03000
Sb5 0.14730 0.50000 0.28250 1.00000 0.03200
Sb6 0.22130 0.50000 0.39400 1.00000 0.02100
Sb7 0.30210 0.50000 0.51620 1.00000 0.04400
Sb8 0.38160 0.50000 0.63770 1.00000 0.03400
Sb9 0.45840 0.08300 0.49910 0.50000 0.03700
Sb10 0.33090 0.50000 0.30080 1.00000 0.05900
Sb11 0.35260 0.50000 0.20190 1.00000 0.05200
Sb12 0.44660 0.50000 0.21210 1.00000 0.04100
Pb13 0.39250 0.50000 0.39910 0.78000 0.05000
Sb13 0.39250 0.50000 0.39910 0.22000 0.05000
Pb14 0.48270 0.00000 0.40310 0.50000 0.04700
Sb14 0.47780 0.11200 0.40020 0.25000 0.04700
Pb15 0.41450 0.50000 0.30030 0.57400 0.04500
Sb15 0.42700 0.46700 0.30200 0.21300 0.04500
Pb16 0.53940 0.00000 0.22160 0.45200 0.02300
Sb16 0.52580 0.00000 0.20580 0.54800 0.02300
S1 0.14590 0.50000 0.99430 1.00000 0.05900
S2 0.05570 0.50000 0.99170 1.00000 0.04200
S3 0.02470 0.00000 0.07060 1.00000 0.02200
S4 0.12230 0.00000 0.09300 1.00000 0.03000
S5 0.21450 0.00000 0.09620 1.00000 0.02900
S6 0.19940 0.50000 0.16700 1.00000 0.03300
S7 0.26870 0.50000 0.25820 1.00000 0.01800
S8 0.18810 0.50000 0.25430 1.00000 0.01300
S9 0.09810 0.50000 0.15730 1.00000 0.03000
S10 0.11010 0.00000 0.24320 1.00000 0.03600
S11 0.19000 0.00000 0.34350 1.00000 0.04500
S12 0.27010 0.50000 0.37380 1.00000 0.01600
S13 0.26430 0.00000 0.45730 1.00000 0.03700
S14 0.34690 0.50000 0.49390 1.00000 0.03200
S15 0.33860 0.00000 0.57280 1.00000 0.03800
S16 0.41140 0.00000 0.68530 1.00000 0.03500
S17 0.42550 0.50000 0.61380 1.00000 0.02300
S18 0.44870 0.50000 0.54140 1.00000 0.04600
S19 0.39590 0.00000 0.45120 1.00000 0.04100
S20 0.46160 0.50000 0.44440 1.00000 0.02000
S21 0.32410 0.00000 0.34520 1.00000 0.03100
S22 0.41410 0.00000 0.35540 1.00000 0.03400
S23 0.48200 0.50000 0.35490 1.00000 0.03800
S24 0.33840 0.00000 0.24710 1.00000 0.03800
S25 0.43750 0.00000 0.26660 1.00000 0.05400
S26 0.51130 0.50000 0.26070 1.00000 0.02800
S27 0.29150 0.50000 0.15510 1.00000 0.02400
S28 0.36230 0.00000 0.15920 1.00000 0.02700
S29 0.45770 0.00000 0.17380 1.00000 0.03500
S30 0.52400 0.50000 0.16290 1.00000 0.03100
S31 0.32920 0.50000 0.07190 1.00000 0.02200
S32 0.42980 0.50000 0.07760 1.00000 0.02100
S33 0.23400 0.50000 0.01800 0.33000 0.03400
O33 0.20500 0.50000 0.00600 0.67000 0.03400

loop_
_cod_related_entry_id
_cod_related_entry_database
_cod_related_entry_code
1 AMCSD 0006020
